data_7251356
loop_
_publ_author_name
'Shentseva, Irina'
'Korobeynikov, Nikita A.'
'Usoltsev, Andrey N.'
'Sokolov, Maksim Nailyevich'
'Adonin, Sergey A.'

_publ_section_title
;
 New iodine-rich Group 15 iodometalates(III): self-assembly of metal
 halide anions and polyiodides into supramolecular architectures via
 I&#x00B7;&#x00B7;&#x00B7;I contacts
;
_journal_name_full CrystEngComm
_journal_paper_doi 10.1039/D5CE00992H
_journal_year 2025
_chemical_formula_moiety '(Bi2 I11), 2(Bi I8), 2(I3), 6(C13 H16 N2),[H3O], 3[H2O]'
_chemical_formula_sum 'C78 H105 Bi4 I33 N12 O4'
_chemical_formula_weight 6298.35
_space_group_crystal_system monoclinic
_space_group_IT_number 15
_space_group_name_Hall '-C 2yc'
_space_group_name_H-M_alt 'C 1 2/c 1'
_atom_sites_solution_hydrogens mixed
_atom_sites_solution_primary iterative
_audit_creation_date 2025-03-17
_audit_creation_method
;
Olex2 1.5
(compiled 2025.03.04 svn.red2d20d0 for OlexSys, GUI svn.r7188)
;
_audit_update_record
;
2025-03-19 deposited with the CCDC.	2025-11-26 downloaded from the CCDC.
;
_cell_angle_alpha 90
_cell_angle_beta 91.534(4)
_cell_angle_gamma 90
_cell_formula_units_Z 4
_cell_length_a 16.913(2)
_cell_length_b 14.4492(17)
_cell_length_c 56.667(7)
_cell_measurement_reflns_used 9958
_cell_measurement_temperature 150.00
_cell_measurement_theta_max 31.18
_cell_measurement_theta_min 2.16
_cell_volume 13843(3)
_computing_molecular_graphics 'Olex2 1.5 (Dolomanov et al., 2009)'
_computing_publication_material 'Olex2 1.5 (Dolomanov et al., 2009)'
_computing_structure_refinement 'SHELXL 2017/1 (Sheldrick, 2015)'
_computing_structure_solution 'olex2.solve 1.5 (Bourhis et al., 2015)'
_diffrn_ambient_temperature 150.00
_diffrn_detector PIXEL
_diffrn_detector_area_resol_mean 7.41
_diffrn_detector_type 'Bruker PHOTON III area detector'
_diffrn_measured_fraction_theta_full 0.999
_diffrn_measured_fraction_theta_max 0.993
_diffrn_measurement_device 'three-circle diffractometer'
_diffrn_measurement_device_type 'Bruker D8 Venture diffractometer'
_diffrn_measurement_method '\w and \f scans'
_diffrn_radiation_monochromator 'Incoatec HELIOS multilayer mirrors'
_diffrn_radiation_type MoK\a
_diffrn_radiation_wavelength 0.71073
_diffrn_reflns_av_R_equivalents 0.0529
_diffrn_reflns_av_unetI/netI 0.0569
_diffrn_reflns_Laue_measured_fraction_full 0.999
_diffrn_reflns_Laue_measured_fraction_max 0.993
_diffrn_reflns_limit_h_max 24
_diffrn_reflns_limit_h_min -14
_diffrn_reflns_limit_k_max 20
_diffrn_reflns_limit_k_min -21
_diffrn_reflns_limit_l_max 82
_diffrn_reflns_limit_l_min -82
_diffrn_reflns_number 76995
_diffrn_reflns_point_group_measured_fraction_full 0.999
_diffrn_reflns_point_group_measured_fraction_max 0.993
_diffrn_reflns_theta_full 25.242
_diffrn_reflns_theta_max 31.524
_diffrn_reflns_theta_min 1.854
_diffrn_source 'Incoatec IuS3.0 microfocus X-ray tube'
_diffrn_source_current 1.4
_diffrn_source_power 0.07
_diffrn_source_voltage 50.0
_exptl_absorpt_coefficient_mu 12.471
_exptl_absorpt_correction_T_max 0.7462
_exptl_absorpt_correction_T_min 0.5261
_exptl_absorpt_correction_type multi-scan
_exptl_absorpt_process_details
;
SADABS-2016/2 (Bruker,2016/2) was used for absorption correction.
wR2(int) was 0.0938 before and 0.0571 after correction.
The Ratio of minimum to maximum transmission is 0.7050.
The \l/2 correction factor is Not present.
;
_exptl_crystal_colour 'dark brown'
_exptl_crystal_colour_modifier dark
_exptl_crystal_colour_primary brown
_exptl_crystal_density_diffrn 3.022
_exptl_crystal_description plate
_exptl_crystal_F_000 11080
_exptl_crystal_size_max 0.084
_exptl_crystal_size_mid 0.056
_exptl_crystal_size_min 0.018
_refine_diff_density_max 1.814
_refine_diff_density_min -1.835
_refine_diff_density_rms 0.244
_refine_ls_extinction_method none
_refine_ls_goodness_of_fit_ref 1.051
_refine_ls_hydrogen_treatment constr
_refine_ls_matrix_type full
_refine_ls_number_parameters 617
_refine_ls_number_reflns 22931
_refine_ls_number_restraints 7
_refine_ls_restrained_S_all 1.053
_refine_ls_R_factor_all 0.0682
_refine_ls_R_factor_gt 0.0437
_refine_ls_shift/su_max 0.009
_refine_ls_shift/su_mean 0.000
_refine_ls_structure_factor_coef Fsqd
_refine_ls_weighting_details 'w=1/[\s^2^(Fo^2^)+172.0072P] where P=(Fo^2^+2Fc^2^)/3'
_refine_ls_weighting_scheme calc
_refine_ls_wR_factor_gt 0.0793
_refine_ls_wR_factor_ref 0.0874
_reflns_Friedel_coverage 0.000
_reflns_number_gt 16449
_reflns_number_total 22931
_reflns_threshold_expression 'I > 2\s(I)'
_cod_data_source_file d5ce00992h2.cif
_cod_data_source_block nk39_a
_cod_database_code 7251356
_shelx_shelxl_version_number 2017/1
_shelx_space_group_comment
;
The symmetry employed for this shelxl refinement is uniquely defined
by the following loop, which should always be used as a source of
symmetry information in preference to the above space-group names.
They are only intended as comments.
;
_shelx_estimated_absorpt_t_max 0.807
_shelx_estimated_absorpt_t_min 0.421
_olex2_refinement_description
;
1. Fixed Uiso
 At 1.2 times of:
  All C(H) groups, All C(H,H) groups
 At 1.5 times of:
  All O(H,H) groups, All O(H,H,H) groups
2. Restrained distances
 Bi2-I11A \\sim Bi2-I11B
 with sigma of 0.02
3. Uiso/Uaniso restraints and constraints
Uanis(O3) \\sim Ueq: with sigma of 0.01 and sigma for terminal atoms of 0.02
Uanis(I14A) = Uanis(I14B)
Uanis(I9B) = Uanis(I9A)
Uanis(I11A) = Uanis(I11B)
4. Others
 Sof(I9B)=1-FVAR(1)
 Sof(I9A)=FVAR(1)
 Sof(I10B)=0.5*(1-FVAR(3))
 Sof(I10A)=0.5*FVAR(3)
 Sof(I14B)=1-FVAR(3)
 Sof(I14A)=FVAR(3)
 Sof(I11B)=1-FVAR(4)
 Sof(I11A)=FVAR(4)
 Fixed Sof: H1A(0.5) H1B(0.5) O3(0.5) H3A(0.5) H3B(0.5) H3C(0.5)
5.a Riding coordinates:
 O3(H3A,H3B,H3C)
5.b Free rotating group:
 O1(H1A,H1B), O2(H2A,H2B)
5.c Secondary CH2 refined with riding coordinates:
 C19(H19A,H19B), C20(H20A,H20B), C21(H21A,H21B), C6(H6A,H6B), C7(H7A,H7B),
 C8(H8A,H8B), C32(H32A,H32B), C33(H33A,H33B), C34(H34A,H34B)
5.d Aromatic/amide H refined with riding coordinates:
 C14(H14), C15(H15), C16(H16), C17(H17), C18(H18), C22(H22), C23(H23),
 C24(H24), C25(H25), C26(H26), C1(H1), C2(H2), C3(H3), C4(H4), C5(H5), C9(H9),
 C10(H10), C11(H11), C12(H12), C13(H13), C27(H27), C28(H28), C29(H29), C30(H30),
  C31(H31), C35(H35), C36(H36), C37(H37), C38(H38), C39(H39)
;
_olex2_submission_special_instructions 'No special instructions were received'

loop_
_space_group_symop_operation_xyz
'x, y, z'
'-x, y, -z+1/2'
'x+1/2, y+1/2, z'
'-x+1/2, y+1/2, -z+1/2'
'-x, -y, -z'
'x, -y, z-1/2'
'-x+1/2, -y+1/2, -z'
'x+1/2, -y+1/2, z-1/2'

loop_
_atom_site_label
_atom_site_type_symbol
_atom_site_fract_x
_atom_site_fract_y
_atom_site_fract_z
_atom_site_U_iso_or_equiv
_atom_site_adp_type
_atom_site_occupancy
_atom_site_site_symmetry_order
_atom_site_calc_flag
_atom_site_refinement_flags_posn
_atom_site_refinement_flags_adp
_atom_site_refinement_flags_occupancy
_atom_site_disorder_assembly
_atom_site_disorder_group
Bi2 Bi 0.57806(2) 0.26102(2) 0.69909(2) 0.01856(5) Uani 1 1 d D . . . .
I12 I 0.42534(3) 0.24015(3) 0.67477(2) 0.02462(9) Uani 1 1 d . . . . .
I13 I 0.65811(3) 0.25119(3) 0.65317(2) 0.02196(9) Uani 1 1 d . . . . .
I9A I 0.75264(3) 0.30418(3) 0.72142(2) 0.02545(11) Uani 0.9507(10) 1 d . . P A 1
I10A I 0.500000 0.27536(14) 0.750000 0.0280(4) Uani 0.958(6) 2 d S T P A 1
I11A I 0.58320(4) 0.04453(4) 0.70387(2) 0.02994(18) Uani 0.948(2) 1 d D . P A 1
I14A I 0.55416(4) 0.47131(4) 0.69523(2) 0.02577(15) Uani 0.952(2) 1 d . . P A 1
I9B I 0.7522(6) 0.1971(6) 0.72140(15) 0.02545(11) Uani 0.0493(10) 1 d . . P A 2
I10B I 0.500000 0.223(2) 0.750000 0.016(6) Uani 0.042(6) 2 d S T P A 2
I14B I 0.5823(9) 0.4569(8) 0.7031(2) 0.02577(15) Uani 0.048(2) 1 d . . P A 2
Bi1 Bi 0.29940(2) 0.24832(2) 0.57572(2) 0.01812(5) Uani 1 1 d . . . . .
I1 I 0.37186(3) 0.24951(3) 0.52921(2) 0.02427(9) Uani 1 1 d . . . . .
I2 I 0.13095(2) 0.24942(3) 0.55322(2) 0.02166(8) Uani 1 1 d . . . . .
I3 I 0.29828(3) 0.03588(3) 0.57663(2) 0.03056(11) Uani 1 1 d . . . . .
I4 I 0.29926(3) 0.46149(3) 0.57748(2) 0.02408(9) Uani 1 1 d . . . . .
I5 I 0.45963(3) 0.24698(3) 0.60108(2) 0.02400(9) Uani 1 1 d . . . . .
I6 I 0.22924(3) 0.24593(3) 0.63032(2) 0.02918(10) Uani 1 1 d . . . . .
I7 I 0.07738(3) 0.25205(3) 0.65888(2) 0.02991(10) Uani 1 1 d . . . . .
I8 I -0.05721(3) 0.25337(4) 0.68709(2) 0.04220(13) Uani 1 1 d . . . . .
I15 I 0.25835(3) 0.75040(3) 0.59561(2) 0.02822(10) Uani 1 1 d . . . . .
I16 I 0.33991(3) 0.75014(3) 0.55061(2) 0.02353(9) Uani 1 1 d . . . . .
I17 I 0.41798(3) 0.75045(3) 0.50506(2) 0.03073(10) Uani 1 1 d . . . . .
N3 N 0.4559(4) -0.0131(4) 0.62797(11) 0.0315(14) Uani 1 1 d . . . . .
N4 N 0.2878(4) 0.0343(4) 0.68705(10) 0.0285(13) Uani 1 1 d . . . . .
C14 C 0.4475(5) -0.0833(5) 0.61259(14) 0.0353(18) Uani 1 1 d . . . . .
H14 H 0.398451 -0.115222 0.611353 0.042 Uiso 1 1 calc R U . . .
C15 C 0.5084(5) -0.1097(5) 0.59866(12) 0.0304(17) Uani 1 1 d . . . . .
H15 H 0.501868 -0.158844 0.587652 0.036 Uiso 1 1 calc R U . . .
C16 C 0.5796(5) -0.0632(5) 0.60096(13) 0.0351(18) Uani 1 1 d . . . . .
H16 H 0.623390 -0.081559 0.591907 0.042 Uiso 1 1 calc R U . . .
C17 C 0.5867(4) 0.0107(5) 0.61665(13) 0.0310(16) Uani 1 1 d . . . . .
H17 H 0.634571 0.044989 0.617770 0.037 Uiso 1 1 calc R U . . .
C18 C 0.5251(4) 0.0335(5) 0.63030(12) 0.0282(15) Uani 1 1 d . . . . .
H18 H 0.530473 0.082174 0.641496 0.034 Uiso 1 1 calc R U . . .
C19 C 0.3847(5) 0.0229(6) 0.64056(16) 0.044(2) Uani 1 1 d . . . . .
H19A H 0.403492 0.062230 0.653879 0.053 Uiso 1 1 calc R U . . .
H19B H 0.354043 0.063059 0.629500 0.053 Uiso 1 1 calc R U . . .
C20 C 0.3315(6) -0.0469(7) 0.64974(17) 0.056(3) Uani 1 1 d . . . . .
H20A H 0.363625 -0.091624 0.659119 0.067 Uiso 1 1 calc R U . . .
H20B H 0.307806 -0.081044 0.636160 0.067 Uiso 1 1 calc R U . . .
C21 C 0.2670(6) -0.0143(7) 0.66446(16) 0.058(3) Uani 1 1 d . . . . .
H21A H 0.233982 -0.068559 0.668326 0.070 Uiso 1 1 calc R U . . .
H21B H 0.233507 0.027946 0.654744 0.070 Uiso 1 1 calc R U . . .
C22 C 0.3503(5) 0.0099(6) 0.70121(15) 0.0396(19) Uani 1 1 d . . . . .
H22 H 0.385275 -0.037137 0.696139 0.048 Uiso 1 1 calc R U . . .
C23 C 0.3639(5) 0.0508(6) 0.72232(14) 0.0364(18) Uani 1 1 d . . . . .
H23 H 0.408422 0.033369 0.731882 0.044 Uiso 1 1 calc R U . . .
C24 C 0.3128(6) 0.1177(6) 0.72992(15) 0.043(2) Uani 1 1 d . . . . .
H24 H 0.321281 0.146330 0.744866 0.052 Uiso 1 1 calc R U . . .
C25 C 0.2503(5) 0.1426(6) 0.71588(16) 0.043(2) Uani 1 1 d . . . . .
H25 H 0.214049 0.188084 0.721015 0.051 Uiso 1 1 calc R U . . .
C26 C 0.2396(5) 0.1011(5) 0.69396(14) 0.0331(17) Uani 1 1 d . . . . .
H26 H 0.197339 0.120675 0.683768 0.040 Uiso 1 1 calc R U . . .
N1 N 0.3684(4) 0.5010(4) 0.47354(9) 0.0225(12) Uani 1 1 d . . . . .
N7 N 0.1342(3) 0.4991(4) 0.52665(9) 0.0210(11) Uani 1 1 d . . . . .
C1 C 0.3536(4) 0.5727(5) 0.45923(11) 0.0245(14) Uani 1 1 d . . . . .
H1 H 0.301894 0.598386 0.458386 0.029 Uiso 1 1 calc R U . . .
C2 C 0.4119(5) 0.6098(5) 0.44572(12) 0.0277(15) Uani 1 1 d . . . . .
H2 H 0.401174 0.661966 0.435934 0.033 Uiso 1 1 calc R U . . .
C3 C 0.4858(4) 0.5705(5) 0.44656(13) 0.0294(16) Uani 1 1 d . . . . .
H3 H 0.526387 0.593985 0.436963 0.035 Uiso 1 1 calc R U . . .
C4 C 0.5009(4) 0.4957(5) 0.46159(14) 0.0320(17) Uani 1 1 d . . . . .
H4 H 0.552277 0.469176 0.462755 0.038 Uiso 1 1 calc R U . . .
C5 C 0.4407(4) 0.4611(5) 0.47465(11) 0.0238(14) Uani 1 1 d . . . . .
H5 H 0.449823 0.408918 0.484537 0.029 Uiso 1 1 calc R U . . .
C6 C 0.3035(5) 0.4550(5) 0.48597(13) 0.0307(17) Uani 1 1 d . . . . .
H6A H 0.326814 0.408500 0.496939 0.037 Uiso 1 1 calc R U . . .
H6B H 0.270295 0.421181 0.474162 0.037 Uiso 1 1 calc R U . . .
C7 C 0.2506(4) 0.5178(5) 0.49977(13) 0.0280(15) Uani 1 1 d . . . . .
H7A H 0.216799 0.555493 0.488969 0.034 Uiso 1 1 calc R U . . .
H7B H 0.282585 0.559851 0.509989 0.034 Uiso 1 1 calc R U . . .
C8 C 0.2004(4) 0.4543(4) 0.51459(12) 0.0248(14) Uani 1 1 d . . . . .
H8A H 0.178613 0.404728 0.504255 0.030 Uiso 1 1 calc R U . . .
H8B H 0.235246 0.424426 0.526676 0.030 Uiso 1 1 calc R U . . .
C9 C 0.1486(4) 0.5720(4) 0.54104(11) 0.0227(14) Uani 1 1 d . . . . .
H9 H 0.200091 0.598100 0.542213 0.027 Uiso 1 1 calc R U . . .
C10 C 0.0876(5) 0.6088(5) 0.55415(12) 0.0271(15) Uani 1 1 d . . . . .
H10 H 0.096689 0.660991 0.564074 0.032 Uiso 1 1 calc R U . . .
C11 C 0.0143(4) 0.5685(5) 0.55248(13) 0.0290(16) Uani 1 1 d . . . . .
H11 H -0.027140 0.591550 0.561805 0.035 Uiso 1 1 calc R U . . .
C12 C -0.0001(4) 0.4951(5) 0.53753(13) 0.0297(16) Uani 1 1 d . . . . .
H12 H -0.051266 0.468354 0.536087 0.036 Uiso 1 1 calc R U . . .
C13 C 0.0615(4) 0.4615(5) 0.52473(12) 0.0250(14) Uani 1 1 d . . . . .
H13 H 0.052604 0.410743 0.514336 0.030 Uiso 1 1 calc R U . . .
N5 N 0.4533(3) 0.5102(4) 0.62802(9) 0.0206(11) Uani 1 1 d . . . . .
N6 N 0.2811(3) 0.4884(4) 0.68448(9) 0.0226(12) Uani 1 1 d . . . . .
C27 C 0.5205(4) 0.4605(5) 0.62972(12) 0.0244(14) Uani 1 1 d . . . . .
H27 H 0.523346 0.408121 0.639854 0.029 Uiso 1 1 calc R U . . .
C28 C 0.5850(4) 0.4849(5) 0.61694(12) 0.0286(15) Uani 1 1 d . . . . .
H28 H 0.632493 0.449981 0.618272 0.034 Uiso 1 1 calc R U . . .
C29 C 0.5802(5) 0.5611(5) 0.60200(13) 0.0327(17) Uani 1 1 d . . . . .
H29 H 0.624401 0.579060 0.593057 0.039 Uiso 1 1 calc R U . . .
C30 C 0.5101(5) 0.6106(5) 0.60035(13) 0.0314(17) Uani 1 1 d . . . . .
H30 H 0.505421 0.662661 0.590180 0.038 Uiso 1 1 calc R U . . .
C31 C 0.4470(4) 0.5831(5) 0.61367(12) 0.0256(15) Uani 1 1 d . . . . .
H31 H 0.398603 0.616514 0.612594 0.031 Uiso 1 1 calc R U . . .
C32 C 0.3855(4) 0.4743(5) 0.64162(12) 0.0231(14) Uani 1 1 d . . . . .
H32A H 0.405352 0.454328 0.657406 0.028 Uiso 1 1 calc R U . . .
H32B H 0.363640 0.419015 0.633423 0.028 Uiso 1 1 calc R U . . .
C33 C 0.3203(4) 0.5428(5) 0.64469(12) 0.0262(15) Uani 1 1 d . . . . .
H33A H 0.297719 0.559943 0.628987 0.031 Uiso 1 1 calc R U . . .
H33B H 0.342174 0.599507 0.652154 0.031 Uiso 1 1 calc R U . . .
C34 C 0.2552(4) 0.5048(5) 0.65973(12) 0.0259(15) Uani 1 1 d . . . . .
H34A H 0.210441 0.548958 0.659463 0.031 Uiso 1 1 calc R U . . .
H34B H 0.235947 0.445818 0.652797 0.031 Uiso 1 1 calc R U . . .
C35 C 0.2855(4) 0.4030(5) 0.69348(13) 0.0272(15) Uani 1 1 d . . . . .
H35 H 0.271313 0.351275 0.683932 0.033 Uiso 1 1 calc R U . . .
C36 C 0.3107(5) 0.3897(5) 0.71660(14) 0.0368(19) Uani 1 1 d . . . . .
H36 H 0.314994 0.328907 0.722879 0.044 Uiso 1 1 calc R U . . .
C37 C 0.3295(5) 0.4653(5) 0.73054(13) 0.0330(17) Uani 1 1 d . . . . .
H37 H 0.346985 0.456720 0.746458 0.040 Uiso 1 1 calc R U . . .
C38 C 0.3227(5) 0.5537(5) 0.72123(12) 0.0297(16) Uani 1 1 d . . . . .
H38 H 0.335869 0.606384 0.730569 0.036 Uiso 1 1 calc R U . . .
C39 C 0.2965(4) 0.5637(5) 0.69816(12) 0.0278(15) Uani 1 1 d . . . . .
H39 H 0.289029 0.623915 0.691747 0.033 Uiso 1 1 calc R U . . .
I11B I 0.5559(8) 0.0337(7) 0.6952(3) 0.02994(18) Uani 0.052(2) 1 d D . P A 2
O1 O 0.500000 0.5657(8) 0.750000 0.060(3) Uiso 1 2 d GS . P . .
H1A H 0.545141 0.593916 0.748822 0.090 Uiso 0.5 1 d G U P . .
H1B H 0.507430 0.511827 0.743546 0.090 Uiso 0.5 1 d G U P . .
O2 O 0.6136(6) 0.8262(6) 0.73168(18) 0.092(3) Uani 1 1 d G . . . .
H2A H 0.583753 0.788522 0.739450 0.137 Uiso 1 1 d G U . . .
H2B H 0.594379 0.881985 0.732416 0.137 Uiso 1 1 d G U . . .
O3 O 0.4806(12) 0.7382(9) 0.7475(3) 0.070(5) Uani 0.5 1 d . U P . .
H3A H 0.521042 0.712117 0.741066 0.105 Uiso 0.5 1 d R U P . .
H3B H 0.488807 0.797217 0.745905 0.105 Uiso 0.5 1 d R U P . .
H3C H 0.422807 0.725683 0.738596 0.105 Uiso 0.5 1 d R U P . .

loop_
_atom_site_aniso_label
_atom_site_aniso_U_11
_atom_site_aniso_U_22
_atom_site_aniso_U_33
_atom_site_aniso_U_23
_atom_site_aniso_U_13
_atom_site_aniso_U_12
Bi2 0.01773(11) 0.02316(12) 0.01487(10) 0.00001(9) 0.00211(8) -0.00095(10)
I12 0.0200(2) 0.0299(2) 0.02385(19) 0.00195(17) -0.00262(16) -0.00250(18)
I13 0.0258(2) 0.0227(2) 0.01780(17) -0.00145(16) 0.00696(15) -0.00081(18)
I9A 0.0230(2) 0.0283(2) 0.0250(2) -0.00414(18) -0.00119(18) -0.00173(19)
I10A 0.0297(4) 0.0388(10) 0.0157(3) 0.000 0.0070(3) 0.000
I11A 0.0266(3) 0.0221(2) 0.0414(4) 0.0045(2) 0.0064(3) 0.0041(2)
I14A 0.0332(3) 0.0191(2) 0.0252(3) 0.00030(19) 0.0031(3) -0.0006(2)
I9B 0.0230(2) 0.0283(2) 0.0250(2) -0.00414(18) -0.00119(18) -0.00173(19)
I10B 0.021(7) 0.016(14) 0.013(6) 0.000 0.005(5) 0.000
I14B 0.0332(3) 0.0191(2) 0.0252(3) 0.00030(19) 0.0031(3) -0.0006(2)
Bi1 0.01756(11) 0.01614(11) 0.02080(11) -0.00057(9) 0.00287(8) -0.00016(9)
I1 0.0272(2) 0.0242(2) 0.02167(19) -0.00147(17) 0.00631(16) -0.00006(18)
I2 0.01850(19) 0.0220(2) 0.02446(19) -0.00085(16) 0.00040(15) -0.00008(17)
I3 0.0271(2) 0.0158(2) 0.0488(3) 0.00040(19) 0.0031(2) -0.00024(18)
I4 0.0253(2) 0.01628(19) 0.0307(2) -0.00223(16) 0.00095(18) 0.00017(17)
I5 0.0215(2) 0.0280(2) 0.02238(19) -0.00015(17) -0.00160(15) -0.00004(18)
I6 0.0289(2) 0.0339(2) 0.0250(2) -0.00095(19) 0.00646(17) -0.0017(2)
I7 0.0306(2) 0.0301(2) 0.0289(2) 0.00260(19) -0.00217(18) 0.0016(2)
I8 0.0328(3) 0.0436(3) 0.0507(3) 0.0038(3) 0.0096(2) 0.0023(2)
I15 0.0328(3) 0.0270(2) 0.0251(2) 0.00165(18) 0.00591(18) 0.0002(2)
I16 0.0253(2) 0.0207(2) 0.02456(19) 0.00029(17) 0.00017(16) -0.00004(18)
I17 0.0360(3) 0.0335(2) 0.0229(2) -0.00063(19) 0.00478(18) -0.0003(2)
N3 0.033(4) 0.024(3) 0.038(3) -0.005(3) 0.014(3) -0.004(3)
N4 0.022(3) 0.035(3) 0.029(3) 0.001(3) 0.003(2) -0.007(3)
C14 0.027(4) 0.032(4) 0.047(5) -0.009(3) 0.007(4) -0.007(3)
C15 0.041(5) 0.023(4) 0.028(4) -0.012(3) -0.001(3) 0.006(3)
C16 0.036(5) 0.034(4) 0.035(4) -0.009(3) 0.008(3) 0.002(3)
C17 0.018(4) 0.043(4) 0.032(4) 0.002(3) 0.003(3) -0.004(3)
C18 0.027(4) 0.028(4) 0.030(4) -0.001(3) -0.002(3) -0.006(3)
C19 0.043(5) 0.037(5) 0.053(5) -0.012(4) 0.015(4) 0.003(4)
C20 0.072(7) 0.048(6) 0.050(5) -0.015(4) 0.030(5) -0.010(5)
C21 0.054(6) 0.070(7) 0.052(5) -0.025(5) 0.028(5) -0.040(5)
C22 0.035(5) 0.036(4) 0.049(5) 0.003(4) 0.012(4) 0.002(4)
C23 0.038(5) 0.038(4) 0.033(4) 0.007(3) -0.005(3) -0.006(4)
C24 0.049(6) 0.045(5) 0.036(4) -0.012(4) 0.014(4) -0.027(4)
C25 0.039(5) 0.034(4) 0.056(5) -0.014(4) 0.013(4) -0.004(4)
C26 0.030(4) 0.031(4) 0.039(4) 0.003(3) 0.005(3) -0.003(3)
N1 0.030(3) 0.018(3) 0.020(3) 0.004(2) 0.008(2) -0.006(2)
N7 0.022(3) 0.021(3) 0.020(3) 0.002(2) 0.005(2) -0.001(2)
C1 0.026(4) 0.023(3) 0.024(3) -0.002(3) 0.003(3) -0.002(3)
C2 0.037(4) 0.020(3) 0.026(3) 0.002(3) 0.007(3) -0.003(3)
C3 0.025(4) 0.034(4) 0.029(4) -0.006(3) 0.006(3) -0.006(3)
C4 0.020(4) 0.029(4) 0.047(4) -0.007(3) 0.001(3) 0.001(3)
C5 0.027(4) 0.022(3) 0.022(3) 0.001(3) -0.002(3) 0.002(3)
C6 0.040(5) 0.019(3) 0.034(4) 0.000(3) 0.018(3) -0.009(3)
C7 0.029(4) 0.022(3) 0.034(4) 0.004(3) 0.012(3) 0.001(3)
C8 0.029(4) 0.016(3) 0.030(3) -0.001(3) 0.008(3) 0.001(3)
C9 0.023(4) 0.020(3) 0.026(3) 0.004(3) 0.002(3) -0.002(3)
C10 0.035(4) 0.021(3) 0.025(3) -0.003(3) 0.005(3) 0.002(3)
C11 0.025(4) 0.029(4) 0.034(4) 0.000(3) 0.007(3) 0.007(3)
C12 0.012(3) 0.040(4) 0.037(4) 0.007(3) 0.001(3) 0.003(3)
C13 0.025(4) 0.022(3) 0.027(3) -0.001(3) -0.005(3) -0.003(3)
N5 0.020(3) 0.022(3) 0.019(3) 0.000(2) 0.001(2) 0.002(2)
N6 0.020(3) 0.030(3) 0.018(2) -0.001(2) 0.004(2) 0.003(2)
C27 0.020(3) 0.027(4) 0.026(3) 0.003(3) -0.001(3) 0.000(3)
C28 0.026(4) 0.035(4) 0.025(3) -0.005(3) 0.000(3) 0.001(3)
C29 0.028(4) 0.039(4) 0.031(4) -0.005(3) 0.010(3) -0.009(3)
C30 0.039(5) 0.025(4) 0.030(4) 0.005(3) 0.007(3) -0.009(3)
C31 0.028(4) 0.022(3) 0.028(3) 0.001(3) 0.002(3) 0.003(3)
C32 0.020(3) 0.021(3) 0.029(3) 0.002(3) 0.003(3) 0.000(3)
C33 0.032(4) 0.026(4) 0.021(3) 0.004(3) 0.007(3) 0.004(3)
C34 0.025(4) 0.028(4) 0.025(3) 0.002(3) 0.004(3) 0.005(3)
C35 0.029(4) 0.019(3) 0.033(4) -0.001(3) 0.000(3) 0.001(3)
C36 0.048(5) 0.028(4) 0.035(4) 0.008(3) 0.002(4) 0.007(4)
C37 0.039(5) 0.035(4) 0.025(3) 0.004(3) -0.007(3) -0.001(3)
C38 0.033(4) 0.027(4) 0.030(4) -0.006(3) 0.009(3) -0.002(3)
C39 0.034(4) 0.024(3) 0.026(3) -0.002(3) 0.007(3) 0.002(3)
I11B 0.0266(3) 0.0221(2) 0.0414(4) 0.0045(2) 0.0064(3) 0.0041(2)
O2 0.099(7) 0.067(6) 0.108(7) 0.022(5) -0.021(6) 0.007(5)
O3 0.098(14) 0.068(8) 0.042(8) -0.012(7) -0.039(8) 0.031(8)

loop_
_atom_type_symbol
_atom_type_description
_atom_type_scat_dispersion_real
_atom_type_scat_dispersion_imag
_atom_type_scat_source
C C 0.0033 0.0016 'International Tables Vol C Tables 4.2.6.8 and 6.1.1.4'
H H 0.0000 0.0000 'International Tables Vol C Tables 4.2.6.8 and 6.1.1.4'
Bi Bi -4.1077 10.2566 'International Tables Vol C Tables 4.2.6.8 and 6.1.1.4'
I I -0.4742 1.8119 'International Tables Vol C Tables 4.2.6.8 and 6.1.1.4'
N N 0.0061 0.0033 'International Tables Vol C Tables 4.2.6.8 and 6.1.1.4'
O O 0.0106 0.0060 'International Tables Vol C Tables 4.2.6.8 and 6.1.1.4'

loop_
_geom_angle_atom_site_label_1
_geom_angle_atom_site_label_2
_geom_angle_atom_site_label_3
_geom_angle
_geom_angle_site_symmetry_1
_geom_angle_site_symmetry_3
_geom_angle_publ_flag
I12 Bi2 I13 89.981(16) . . ?
I12 Bi2 I9A 172.871(15) . . ?
I12 Bi2 I10A 92.934(14) . . ?
I12 Bi2 I11A 87.70(2) . . ?
I12 Bi2 I14A 87.441(18) . . ?
I12 Bi2 I9B 157.30(16) . . ?
I12 Bi2 I10B 91.52(8) . . ?
I12 Bi2 I11B 76.6(3) . . ?
I13 Bi2 I9A 85.374(16) . . ?
I13 Bi2 I10A 177.011(18) . . ?
I13 Bi2 I11A 90.899(15) . . ?
I13 Bi2 I14A 92.697(14) . . ?
I13 Bi2 I9B 84.21(16) . . ?
I13 Bi2 I10B 167.2(6) . . ?
I13 Bi2 I11B 87.0(2) . . ?
I10A Bi2 I9A 91.661(15) . . ?
I11A Bi2 I9A 97.76(2) . . ?
I11A Bi2 I10A 89.88(4) . . ?
I14A Bi2 I9A 87.379(18) . . ?
I14A Bi2 I10A 86.78(4) . . ?
I14A Bi2 I11A 173.95(2) . . ?
I9B Bi2 I11B 81.2(3) . . ?
I10B Bi2 I9B 89.6(2) . . ?
I10B Bi2 I11B 81.1(6) . . ?
I14B Bi2 I12 99.3(3) . . ?
I14B Bi2 I13 96.1(2) . . ?
I14B Bi2 I9B 103.1(4) . . ?
I14B Bi2 I10B 96.2(6) . . ?
I14B Bi2 I11B 174.9(4) . . ?
Bi2 I10A Bi2 172.60(7) 2_656 . ?
Bi2 I9B H38 154.8(5) . 3_545 ?
Bi2 I9B H39 96.6(4) . 3_545 ?
H39 I9B H38 69.6 3_545 3_545 ?
Bi2 I10B Bi2 160.6(12) 2_656 . ?
I1 Bi1 I2 91.824(16) . . ?
I1 Bi1 I3 91.364(14) . . ?
I1 Bi1 I4 91.369(14) . . ?
I1 Bi1 I5 92.083(16) . . ?
I1 Bi1 I6 176.119(15) . . ?
I2 Bi1 I6 92.050(15) . . ?
I3 Bi1 I2 90.342(14) . . ?
I3 Bi1 I4 177.149(15) . . ?
I3 Bi1 I6 88.378(14) . . ?
I4 Bi1 I2 90.384(13) . . ?
I4 Bi1 I6 88.841(13) . . ?
I5 Bi1 I2 176.093(14) . . ?
I5 Bi1 I3 89.515(14) . . ?
I5 Bi1 I4 89.573(14) . . ?
I5 Bi1 I6 84.043(15) . . ?
I7 I6 Bi1 144.026(19) . . ?
I8 I7 I6 176.93(2) . . ?
I17 I16 I15 178.70(2) . . ?
C14 N3 C18 121.0(7) . . ?
C14 N3 C19 119.7(7) . . ?
C18 N3 C19 118.8(6) . . ?
C22 N4 C21 123.1(8) . . ?
C26 N4 C21 117.5(7) . . ?
C26 N4 C22 119.3(7) . . ?
N3 C14 H14 119.5 . . ?
N3 C14 C15 121.1(7) . . ?
C15 C14 H14 119.5 . . ?
C14 C15 H15 120.7 . . ?
C14 C15 C16 118.5(7) . . ?
C16 C15 H15 120.7 . . ?
C15 C16 H16 120.2 . . ?
C15 C16 C17 119.5(7) . . ?
C17 C16 H16 120.2 . . ?
C16 C17 H17 120.1 . . ?
C18 C17 C16 119.8(7) . . ?
C18 C17 H17 120.1 . . ?
N3 C18 C17 120.0(7) . . ?
N3 C18 H18 120.0 . . ?
C17 C18 H18 120.0 . . ?
N3 C19 H19A 108.3 . . ?
N3 C19 H19B 108.3 . . ?
H19A C19 H19B 107.4 . . ?
C20 C19 N3 116.0(7) . . ?
C20 C19 H19A 108.3 . . ?
C20 C19 H19B 108.3 . . ?
C19 C20 H20A 108.0 . . ?
C19 C20 H20B 108.0 . . ?
C19 C20 C21 117.1(8) . . ?
H20A C20 H20B 107.3 . . ?
C21 C20 H20A 108.0 . . ?
C21 C20 H20B 108.0 . . ?
N4 C21 H21A 107.7 . . ?
N4 C21 H21B 107.7 . . ?
C20 C21 N4 118.4(8) . . ?
C20 C21 H21A 107.7 . . ?
C20 C21 H21B 107.7 . . ?
H21A C21 H21B 107.1 . . ?
N4 C22 H22 119.3 . . ?
C23 C22 N4 121.4(8) . . ?
C23 C22 H22 119.3 . . ?
C22 C23 H23 120.2 . . ?
C22 C23 C24 119.6(8) . . ?
C24 C23 H23 120.2 . . ?
C23 C24 H24 120.3 . . ?
C25 C24 C23 119.4(8) . . ?
C25 C24 H24 120.3 . . ?
C24 C25 H25 120.2 . . ?
C24 C25 C26 119.5(8) . . ?
C26 C25 H25 120.2 . . ?
N4 C26 C25 120.8(8) . . ?
N4 C26 H26 119.6 . . ?
C25 C26 H26 119.6 . . ?
C1 N1 C5 120.9(6) . . ?
C1 N1 C6 120.5(6) . . ?
C5 N1 C6 118.0(6) . . ?
C9 N7 C8 119.6(6) . . ?
C13 N7 C8 119.2(6) . . ?
C13 N7 C9 120.9(6) . . ?
N1 C1 H1 119.5 . . ?
N1 C1 C2 121.1(7) . . ?
C2 C1 H1 119.5 . . ?
C1 C2 H2 120.5 . . ?
C1 C2 C3 119.0(7) . . ?
C3 C2 H2 120.5 . . ?
C2 C3 H3 120.2 . . ?
C2 C3 C4 119.6(7) . . ?
C4 C3 H3 120.2 . . ?
C3 C4 H4 120.5 . . ?
C5 C4 C3 119.1(7) . . ?
C5 C4 H4 120.5 . . ?
N1 C5 C4 120.3(6) . . ?
N1 C5 H5 119.8 . . ?
C4 C5 H5 119.8 . . ?
N1 C6 H6A 108.3 . . ?
N1 C6 H6B 108.3 . . ?
N1 C6 C7 115.8(6) . . ?
H6A C6 H6B 107.4 . . ?
C7 C6 H6A 108.3 . . ?
C7 C6 H6B 108.3 . . ?
C6 C7 H7A 110.6 . . ?
C6 C7 H7B 110.6 . . ?
C6 C7 C8 105.7(5) . . ?
H7A C7 H7B 108.7 . . ?
C8 C7 H7A 110.6 . . ?
C8 C7 H7B 110.6 . . ?
N7 C8 C7 115.7(5) . . ?
N7 C8 H8A 108.4 . . ?
N7 C8 H8B 108.4 . . ?
C7 C8 H8A 108.4 . . ?
C7 C8 H8B 108.4 . . ?
H8A C8 H8B 107.4 . . ?
N7 C9 H9 120.1 . . ?
N7 C9 C10 119.8(6) . . ?
C10 C9 H9 120.1 . . ?
C9 C10 H10 120.6 . . ?
C11 C10 C9 118.8(7) . . ?
C11 C10 H10 120.6 . . ?
C10 C11 H11 119.5 . . ?
C10 C11 C12 121.0(7) . . ?
C12 C11 H11 119.5 . . ?
C11 C12 H12 120.9 . . ?
C13 C12 C11 118.3(7) . . ?
C13 C12 H12 120.9 . . ?
N7 C13 C12 121.2(7) . . ?
N7 C13 H13 119.4 . . ?
C12 C13 H13 119.4 . . ?
C27 N5 C32 115.9(5) . . ?
C31 N5 C27 121.3(6) . . ?
C31 N5 C32 122.6(6) . . ?
C35 N6 C34 121.5(6) . . ?
C35 N6 C39 121.0(6) . . ?
C39 N6 C34 117.5(6) . . ?
N5 C27 H27 119.8 . . ?
N5 C27 C28 120.4(6) . . ?
C28 C27 H27 119.8 . . ?
C27 C28 H28 120.3 . . ?
C27 C28 C29 119.5(7) . . ?
C29 C28 H28 120.3 . . ?
C28 C29 H29 120.5 . . ?
C30 C29 C28 119.0(7) . . ?
C30 C29 H29 120.5 . . ?
C29 C30 H30 120.4 . . ?
C31 C30 C29 119.2(7) . . ?
C31 C30 H30 120.4 . . ?
N5 C31 C30 120.6(7) . . ?
N5 C31 H31 119.7 . . ?
C30 C31 H31 119.7 . . ?
N5 C32 H32A 108.7 . . ?
N5 C32 H32B 108.7 . . ?
N5 C32 C33 114.2(5) . . ?
H32A C32 H32B 107.6 . . ?
C33 C32 H32A 108.7 . . ?
C33 C32 H32B 108.7 . . ?
C32 C33 H33A 109.2 . . ?
C32 C33 H33B 109.2 . . ?
C32 C33 C34 112.0(6) . . ?
H33A C33 H33B 107.9 . . ?
C34 C33 H33A 109.2 . . ?
C34 C33 H33B 109.2 . . ?
N6 C34 C33 113.0(6) . . ?
N6 C34 H34A 109.0 . . ?
N6 C34 H34B 109.0 . . ?
C33 C34 H34A 109.0 . . ?
C33 C34 H34B 109.0 . . ?
H34A C34 H34B 107.8 . . ?
N6 C35 H35 119.9 . . ?
N6 C35 C36 120.2(7) . . ?
C36 C35 H35 119.9 . . ?
C35 C36 H36 120.2 . . ?
C35 C36 C37 119.6(7) . . ?
C37 C36 H36 120.2 . . ?
C36 C37 H37 120.1 . . ?
C36 C37 C38 119.7(7) . . ?
C38 C37 H37 120.1 . . ?
I9B C38 H38 54.1 3_455 . ?
C37 C38 I9B 146.5(6) . 3_455 ?
C37 C38 H38 120.7 . . ?
C39 C38 I9B 76.4(5) . 3_455 ?
C39 C38 C37 118.6(7) . . ?
C39 C38 H38 120.7 . . ?
I9B C39 H39 56.5 3_455 . ?
N6 C39 I9B 151.3(6) . 3_455 ?
N6 C39 C38 120.7(7) . . ?
N6 C39 H39 119.7 . . ?
C38 C39 I9B 70.7(5) . 3_455 ?
C38 C39 H39 119.7 . . ?
H1A O1 H1A 124.0 . 2_656 ?
H1A O1 H1B 104.5 2_656 2_656 ?
H1A O1 H1B 126.1 . 2_656 ?
H1A O1 H1B 104.5 . . ?
H1B O1 H1A 126.1 . 2_656 ?
H1B O1 H1B 53.3 . 2_656 ?
H2A O2 H2B 109.5 . . ?
O3 O3 H3A 73(2) 2_656 2_656 ?
O3 O3 H3A 55.5 2_656 . ?
O3 O3 H3B 83.9 2_656 . ?
O3 O3 H3C 169.6 2_656 . ?
H3A O3 H3A 101.2 . 2_656 ?
H3A O3 H3B 104.5 . . ?
H3A O3 H3C 115.6 . . ?
H3B O3 H3A 126.5 . 2_656 ?
H3B O3 H3C 104.6 . . ?
H3C O3 H3A 105.1 . 2_656 ?

loop_
_geom_bond_atom_site_label_1
_geom_bond_atom_site_label_2
_geom_bond_distance
_geom_bond_site_symmetry_2
_geom_bond_publ_flag
Bi2 I12 2.9106(6) . ?
Bi2 I13 2.9690(5) . ?
Bi2 I9A 3.2417(7) . ?
Bi2 I10A 3.2111(4) . ?
Bi2 I11A 3.1408(7) . ?
Bi2 I14A 3.0723(7) . ?
Bi2 I9B 3.306(9) . ?
Bi2 I10B 3.251(6) . ?
Bi2 I14B 2.840(11) . ?
Bi2 I11B 3.313(10) . ?
I9B H38 1.988(12) 3_545 ?
I9B H39 2.094(11) 3_545 ?
Bi1 I1 2.9365(6) . ?
Bi1 I2 3.0901(6) . ?
Bi1 I3 3.0701(6) . ?
Bi1 I4 3.0818(6) . ?
Bi1 I5 3.0332(6) . ?
Bi1 I6 3.3434(6) . ?
I6 I7 3.0734(8) . ?
I7 I8 2.8164(8) . ?
I15 I16 2.9317(7) . ?
I16 I17 2.9306(7) . ?
N3 C14 1.343(9) . ?
N3 C18 1.353(9) . ?
N3 C19 1.509(10) . ?
N4 C21 1.495(10) . ?
N4 C22 1.357(10) . ?
N4 C26 1.329(10) . ?
C14 H14 0.9500 . ?
C14 C15 1.368(10) . ?
C15 H15 0.9500 . ?
C15 C16 1.382(11) . ?
C16 H16 0.9500 . ?
C16 C17 1.392(10) . ?
C17 H17 0.9500 . ?
C17 C18 1.355(10) . ?
C18 H18 0.9500 . ?
C19 H19A 0.9900 . ?
C19 H19B 0.9900 . ?
C19 C20 1.457(12) . ?
C20 H20A 0.9900 . ?
C20 H20B 0.9900 . ?
C20 C21 1.469(12) . ?
C21 H21A 0.9900 . ?
C21 H21B 0.9900 . ?
C22 H22 0.9500 . ?
C22 C23 1.349(11) . ?
C23 H23 0.9500 . ?
C23 C24 1.374(12) . ?
C24 H24 0.9500 . ?
C24 C25 1.355(13) . ?
C25 H25 0.9500 . ?
C25 C26 1.386(11) . ?
C26 H26 0.9500 . ?
N1 C1 1.335(8) . ?
N1 C5 1.351(9) . ?
N1 C6 1.479(8) . ?
N7 C8 1.478(8) . ?
N7 C9 1.351(8) . ?
N7 C13 1.346(9) . ?
C1 H1 0.9500 . ?
C1 C2 1.373(10) . ?
C2 H2 0.9500 . ?
C2 C3 1.374(10) . ?
C3 H3 0.9500 . ?
C3 C4 1.395(11) . ?
C4 H4 0.9500 . ?
C4 C5 1.369(10) . ?
C5 H5 0.9500 . ?
C6 H6A 0.9900 . ?
C6 H6B 0.9900 . ?
C6 C7 1.507(10) . ?
C7 H7A 0.9900 . ?
C7 H7B 0.9900 . ?
C7 C8 1.519(9) . ?
C8 H8A 0.9900 . ?
C8 H8B 0.9900 . ?
C9 H9 0.9500 . ?
C9 C10 1.392(10) . ?
C10 H10 0.9500 . ?
C10 C11 1.371(10) . ?
C11 H11 0.9500 . ?
C11 C12 1.375(10) . ?
C12 H12 0.9500 . ?
C12 C13 1.373(10) . ?
C13 H13 0.9500 . ?
N5 C27 1.346(8) . ?
N5 C31 1.334(8) . ?
N5 C32 1.492(8) . ?
N6 C34 1.477(8) . ?
N6 C35 1.337(9) . ?
N6 C39 1.356(9) . ?
C27 H27 0.9500 . ?
C27 C28 1.371(10) . ?
C28 H28 0.9500 . ?
C28 C29 1.390(11) . ?
C29 H29 0.9500 . ?
C29 C30 1.386(11) . ?
C30 H30 0.9500 . ?
C30 C31 1.382(10) . ?
C31 H31 0.9500 . ?
C32 H32A 0.9900 . ?
C32 H32B 0.9900 . ?
C32 C33 1.496(9) . ?
C33 H33A 0.9900 . ?
C33 H33B 0.9900 . ?
C33 C34 1.513(9) . ?
C34 H34A 0.9900 . ?
C34 H34B 0.9900 . ?
C35 H35 0.9500 . ?
C35 C36 1.380(10) . ?
C36 H36 0.9500 . ?
C36 C37 1.380(11) . ?
C37 H37 0.9500 . ?
C37 C38 1.386(10) . ?
C38 H38 0.9500 . ?
C38 C39 1.377(10) . ?
C39 H39 0.9500 . ?
O1 H1A 0.8700 . ?
O1 H1A 0.87(16) 2_656 ?
O1 H1B 0.87(15) 2_656 ?
O1 H1B 0.8700 . ?
O2 H2A 0.8703 . ?
O2 H2B 0.8700 . ?
O3 O3 0.71(3) 2_656 ?
O3 H3A 0.8700 . ?
O3 H3A 0.75(3) 2_656 ?
O3 H3B 0.8699 . ?
O3 H3C 1.1042 . ?

loop_
_geom_torsion_atom_site_label_1
_geom_torsion_atom_site_label_2
_geom_torsion_atom_site_label_3
_geom_torsion_atom_site_label_4
_geom_torsion
_geom_torsion_site_symmetry_1
_geom_torsion_site_symmetry_2
_geom_torsion_site_symmetry_3
_geom_torsion_site_symmetry_4
_geom_torsion_publ_flag
I9B C38 C39 N6 -150.8(7) 3_455 . . . ?
N3 C14 C15 C16 0.9(12) . . . . ?
N3 C19 C20 C21 173.0(9) . . . . ?
N4 C22 C23 C24 1.0(12) . . . . ?
C14 N3 C18 C17 1.3(11) . . . . ?
C14 N3 C19 C20 43.7(12) . . . . ?
C14 C15 C16 C17 -2.2(12) . . . . ?
C15 C16 C17 C18 3.1(12) . . . . ?
C16 C17 C18 N3 -2.7(11) . . . . ?
C18 N3 C14 C15 -0.4(12) . . . . ?
C18 N3 C19 C20 -144.2(8) . . . . ?
C19 N3 C14 C15 171.5(8) . . . . ?
C19 N3 C18 C17 -170.6(7) . . . . ?
C19 C20 C21 N4 -61.7(14) . . . . ?
C21 N4 C22 C23 -174.9(8) . . . . ?
C21 N4 C26 C25 173.1(7) . . . . ?
C22 N4 C21 C20 -37.3(13) . . . . ?
C22 N4 C26 C25 -3.2(11) . . . . ?
C22 C23 C24 C25 -1.0(12) . . . . ?
C23 C24 C25 C26 -1.0(12) . . . . ?
C24 C25 C26 N4 3.2(12) . . . . ?
C26 N4 C21 C20 146.6(9) . . . . ?
C26 N4 C22 C23 1.1(12) . . . . ?
N1 C1 C2 C3 1.8(10) . . . . ?
N1 C6 C7 C8 -168.9(6) . . . . ?
N7 C9 C10 C11 1.4(10) . . . . ?
C1 N1 C5 C4 2.1(10) . . . . ?
C1 N1 C6 C7 -52.0(9) . . . . ?
C1 C2 C3 C4 -2.0(10) . . . . ?
C2 C3 C4 C5 2.2(11) . . . . ?
C3 C4 C5 N1 -2.2(10) . . . . ?
C5 N1 C1 C2 -1.9(10) . . . . ?
C5 N1 C6 C7 136.5(7) . . . . ?
C6 N1 C1 C2 -173.1(6) . . . . ?
C6 N1 C5 C4 173.5(6) . . . . ?
C6 C7 C8 N7 -169.9(6) . . . . ?
C8 N7 C9 C10 -173.9(6) . . . . ?
C8 N7 C13 C12 173.3(6) . . . . ?
C9 N7 C8 C7 -55.3(8) . . . . ?
C9 N7 C13 C12 -0.8(10) . . . . ?
C9 C10 C11 C12 -2.4(11) . . . . ?
C10 C11 C12 C13 1.7(11) . . . . ?
C11 C12 C13 N7 -0.1(10) . . . . ?
C13 N7 C8 C7 130.5(7) . . . . ?
C13 N7 C9 C10 0.2(9) . . . . ?
N5 C27 C28 C29 -0.5(10) . . . . ?
N5 C32 C33 C34 -176.8(6) . . . . ?
N6 C35 C36 C37 1.5(12) . . . . ?
C27 N5 C31 C30 -1.0(10) . . . . ?
C27 N5 C32 C33 164.3(6) . . . . ?
C27 C28 C29 C30 -0.2(11) . . . . ?
C28 C29 C30 C31 0.4(11) . . . . ?
C29 C30 C31 N5 0.2(11) . . . . ?
C31 N5 C27 C28 1.1(10) . . . . ?
C31 N5 C32 C33 -20.3(9) . . . . ?
C32 N5 C27 C28 176.6(6) . . . . ?
C32 N5 C31 C30 -176.1(6) . . . . ?
C32 C33 C34 N6 66.3(8) . . . . ?
C34 N6 C35 C36 179.4(7) . . . . ?
C34 N6 C39 I9B 75.2(13) . . . 3_455 ?
C34 N6 C39 C38 -178.4(7) . . . . ?
C35 N6 C34 C33 -113.4(7) . . . . ?
C35 N6 C39 I9B -101.5(12) . . . 3_455 ?
C35 N6 C39 C38 4.9(11) . . . . ?
C35 C36 C37 C38 0.2(13) . . . . ?
C36 C37 C38 I9B 110.4(11) . . . 3_455 ?
C36 C37 C38 C39 0.6(12) . . . . ?
C37 C38 C39 I9B 147.7(8) . . . 3_455 ?
C37 C38 C39 N6 -3.1(11) . . . . ?
C39 N6 C34 C33 69.9(8) . . . . ?
C39 N6 C35 C36 -4.1(11) . . . . ?
